data_1569455
loop_
_publ_author_name
'Jiang, Lirong'
'Jing, Mengmeng'
'Yin, Bing'
'Du, Wenjun'
'Wang, Xiaojian'
'Liu, Ying'
'Chen, Shuang'
'Zhu, Manzhou'

_publ_section_title
;
 Bright near-infrared circularly polarized electrochemiluminescence from
 Au<sub>9</sub>Ag<sub>4</sub> nanoclusters.
;
_journal_issue 26
_journal_name_full 'Chemical science'
_journal_page_first 7304
_journal_page_last 7309
_journal_paper_doi 10.1039/d3sc01329d
_journal_volume 14
_journal_year 2023
_chemical_formula_moiety 'C112 H112 Ag4 Au9 Cl4 P8, C H2 Cl2, Cl'
_chemical_formula_sum 'C113 H114 Ag4 Au9 Cl7 P8'
_chemical_formula_weight 4172.12
_space_group_crystal_system triclinic
_space_group_IT_number 2
_space_group_name_Hall '-P 1'
_space_group_name_H-M_alt 'P -1'
_atom_sites_solution_hydrogens geom
_audit_creation_date 2020-12-24
_audit_creation_method
;
Olex2 1.2
(compiled 2018.05.29 svn.r3508 for OlexSys, GUI svn.r5506)
;
_audit_update_record
;
2022-04-11 deposited with the CCDC.	2023-06-06 downloaded from the CCDC.
;
_cell_angle_alpha 110.163(2)
_cell_angle_beta 103.825(2)
_cell_angle_gamma 105.043(2)
_cell_formula_units_Z 2
_cell_length_a 17.8906(4)
_cell_length_b 21.6153(5)
_cell_length_c 23.3885(5)
_cell_measurement_reflns_used 71019
_cell_measurement_temperature 120
_cell_measurement_theta_max 70.17
_cell_measurement_theta_min 4.22
_cell_volume 7642.4(4)
_computing_molecular_graphics 'Olex2 (Dolomanov et al., 2009)'
_computing_publication_material 'Olex2 (Dolomanov et al., 2009)'
_computing_structure_refinement 'ShelXL (Sheldrick, 2015)'
_computing_structure_solution 'SHELXT 2014/5 (Sheldrick, 2014)'
_diffrn_ambient_temperature 120
_diffrn_measured_fraction_theta_full 0.959
_diffrn_measured_fraction_theta_max 0.937
_diffrn_measurement_device_type STADIVARI
_diffrn_radiation_type CuK\a
_diffrn_radiation_wavelength 1.54186
_diffrn_reflns_av_R_equivalents 0.0466
_diffrn_reflns_av_unetI/netI 0.0430
_diffrn_reflns_Laue_measured_fraction_full 0.959
_diffrn_reflns_Laue_measured_fraction_max 0.937
_diffrn_reflns_limit_h_max 20
_diffrn_reflns_limit_h_min -8
_diffrn_reflns_limit_k_max 24
_diffrn_reflns_limit_k_min -26
_diffrn_reflns_limit_l_max 25
_diffrn_reflns_limit_l_min -28
_diffrn_reflns_number 56056
_diffrn_reflns_point_group_measured_fraction_full 0.959
_diffrn_reflns_point_group_measured_fraction_max 0.937
_diffrn_reflns_theta_full 67.686
_diffrn_reflns_theta_max 69.763
_diffrn_reflns_theta_min 4.231
_exptl_absorpt_coefficient_mu 21.979
_exptl_crystal_density_diffrn 1.813
_exptl_crystal_description block
_exptl_crystal_F_000 3860
_refine_diff_density_max 6.842
_refine_diff_density_min -4.637
_refine_diff_density_rms 0.456
_refine_ls_extinction_method none
_refine_ls_goodness_of_fit_ref 1.037
_refine_ls_hydrogen_treatment constr
_refine_ls_matrix_type full
_refine_ls_number_parameters 1270
_refine_ls_number_reflns 27060
_refine_ls_number_restraints 45
_refine_ls_restrained_S_all 1.039
_refine_ls_R_factor_all 0.0992
_refine_ls_R_factor_gt 0.0882
_refine_ls_shift/su_max 0.001
_refine_ls_shift/su_mean 0.000
_refine_ls_structure_factor_coef Fsqd
_refine_ls_weighting_details 'w=1/[\s^2^(Fo^2^)+(0.1960P)^2^+103.9494P] where P=(Fo^2^+2Fc^2^)/3'
_refine_ls_weighting_scheme calc
_refine_ls_wR_factor_gt 0.2493
_refine_ls_wR_factor_ref 0.2690
_reflns_Friedel_coverage 0.000
_reflns_number_gt 22767
_reflns_number_total 27060
_reflns_threshold_expression 'I > 2\s(I)'
_cod_data_source_file d3sc01329d2.cif
_cod_data_source_block 1_sq_s
_cod_depositor_comments 'Adding full bibliography for 1569455.cif.'
_cod_original_cell_volume 7642.4(3)
_cod_database_code 1569455
_shelx_shelxl_version_number 2016/4
_shelx_space_group_comment
;
The symmetry employed for this shelxl refinement is uniquely defined
by the following loop, which should always be used as a source of
symmetry information in preference to the above space-group names.
They are only intended as comments.
;
_olex2_refinement_description
;
1. Fixed Uiso
 At 1.2 times of:
  All C(H) groups, All C(H,H) groups
2. Restrained distances
 Cl1-C47 = Cl0M-C47
 1.65 with sigma of 0.01
 Ag0C-Cl3
 2.552 with sigma of 0.01
3. Uiso/Uaniso restraints and constraints
C43 \\sim C03L \\sim C02V \\sim C03T \\sim C86 \\sim C131: within 1.7A with
sigma of 0.004 and sigma for terminal atoms of 0.008
Uanis(Cl3) \\sim Ueq: with sigma of 0.01 and sigma for terminal atoms of 0.02
4.a Secondary CH2 refined with riding coordinates:
 C011(H01A,H01B), C014(H01C,H01D), C016(H01E,H01F), C019(H01G,H01H), C01C(H01J,
 H01K), C01E(H01L,H01M), C01I(H01P,H01Q), C01O(H01T,H01U), C01Z(H0AA,H),
 C020(H02A,H02B), C025(H02C,H02D), C027(H02E,H02F), C02P(H02R,H02S), C02X(H02Y,
 HA), C033(H03A,H03B), C03R(H03H,H03I), C47(H47A,H47B)
4.b Aromatic/amide H refined with riding coordinates:
 C013(H013), C017(H017), C01B(H01I), C01F(H01N), C01G(H01O), C01K(H01R),
 C01L(H01S), C01P(H01V), C01Q(H01W), C01S(H01X), C01T(H01Y), C01X(H01Z),
 C01Y(H01), C021(H021), C022(H022), C023(H023), C024(H024), C026(H026),
 C028(H028), C029(H029), C02A(H02G), C02B(H02H), C02C(H02I), C02E(H02J),
 C02F(H02K), C02G(H02L), C02H(H02M), C02J(H02N), C02K(H02O), C02M(H02P),
 C02O(H02Q), C02Q(H02T), C02R(H02U), C02S(H02V), C02T(H02W), C02W(H02X),
 C02Y(H02Z), C02Z(H02), C031(H031), C032(H032), C034(H034), C035(H035),
 C036(H036), C037(H037), C038(H038), C039(H039), C03A(H03C), C03B(H03D),
 C03C(H03E), C03D(H03F), C03E(H03G), C03J(H03J), C03K(H03K), C03L(H03L),
 C03M(H03M), C03N(H03N), C03O(H03O), C03P(H03P), C03Q(H03Q), C03S(H03S),
 C03T(H03T), C03W(H03W), C03X(H03X), C03Z(H03Z), C040(H040), C043(H043),
 C044(H044), C045(H045), C19(H19), C35(H35), C39(H39), C43(H43), C44(H44),
 C51(H51), C62(H62), C65(H65), C72(H72), C86(H86), C131(H131), C40(H40)
;
_olex2_submission_special_instructions 'No special instructions were received'

loop_
_space_group_symop_operation_xyz
'x, y, z'
'-x, -y, -z'

loop_
_atom_site_label
_atom_site_type_symbol
_atom_site_fract_x
_atom_site_fract_y
_atom_site_fract_z
_atom_site_U_iso_or_equiv
_atom_site_adp_type
_atom_site_occupancy
_atom_site_site_symmetry_order
_atom_site_calc_flag
_atom_site_refinement_flags_posn
_atom_site_refinement_flags_adp
_atom_site_refinement_flags_occupancy
_atom_site_disorder_assembly
_atom_site_disorder_group
Au01 Au 0.40516(3) 0.29161(3) 0.66835(2) 0.02987(15) Uani 1 1 d . . . . .
Au02 Au 0.40195(4) 0.26078(3) 0.54330(3) 0.03225(16) Uani 1 1 d . . . . .
Au03 Au 0.55099(4) 0.28760(3) 0.64932(3) 0.03300(16) Uani 1 1 d . . . . .
Au04 Au 0.50255(4) 0.40361(3) 0.65503(3) 0.03380(16) Uani 1 1 d . . . . .
Au05 Au 0.25701(4) 0.20233(3) 0.56763(3) 0.03361(16) Uani 1 1 d . . . . .
Au06 Au 0.39775(4) 0.31041(4) 0.78971(3) 0.03844(17) Uani 1 1 d . . . . .
Au07 Au 0.48912(4) 0.22978(3) 0.73140(3) 0.03572(16) Uani 1 1 d . . . . .
Au08 Au 0.26142(4) 0.30257(3) 0.68862(3) 0.03666(17) Uani 1 1 d . . . . .
Au09 Au 0.41266(4) 0.42325(3) 0.74112(3) 0.03902(17) Uani 1 1 d . . . . .
Ag0A Ag 0.55081(6) 0.38149(5) 0.77549(5) 0.0328(2) Uani 1 1 d . . . . .
Ag0B Ag 0.39924(6) 0.15727(5) 0.59295(5) 0.0329(2) Uani 1 1 d . . . . .
Ag0C Ag 0.32334(6) 0.35404(6) 0.59996(5) 0.0347(2) Uani 1 1 d D . . . .
Ag0D Ag 0.30832(7) 0.17426(6) 0.67838(5) 0.0380(2) Uani 1 1 d . . . . .
P0E P 0.6683(2) 0.2726(2) 0.63277(19) 0.0358(8) Uani 1 1 d . . . . .
P0F P 0.5736(2) 0.5021(2) 0.64524(19) 0.0366(8) Uani 1 1 d . . . . .
P0G P 0.4084(2) 0.2468(2) 0.44281(18) 0.0356(8) Uani 1 1 d . . . . .
P0H P 0.1313(2) 0.1296(2) 0.48454(18) 0.0372(8) Uani 1 1 d . . . . .
P0I P 0.1338(2) 0.2990(2) 0.6971(2) 0.0430(9) Uani 1 1 d . . . . .
P0J P 0.4252(3) 0.5321(2) 0.8130(2) 0.0417(9) Uani 1 1 d . . . . .
P0K P 0.3872(3) 0.3243(2) 0.88976(18) 0.0414(9) Uani 1 1 d . . . . .
P0L P 0.5553(3) 0.1704(2) 0.7765(2) 0.0461(9) Uani 1 1 d . . . . .
Cl0M Cl 0.1668(5) -0.1699(6) 0.5135(7) 0.164(5) Uani 1 1 d D . . . .
Cl00 Cl 0.6712(8) 0.4761(9) 0.8788(13) 0.331(17) Uani 1 1 d . . . . .
Cl1 Cl 0.2604(8) -0.0975(10) 0.6510(8) 0.191(6) Uani 1 1 d D . . . .
Cl2 Cl 0.1965(14) 0.0660(14) 0.6693(16) 0.364(18) Uani 1 1 d . . . . .
Cl3 Cl 0.2652(9) 0.4172(6) 0.5371(8) 0.230(7) Uani 1 1 d D U . A 1
Cl4 Cl 0.3927(7) 0.0369(9) 0.5309(8) 0.270(13) Uani 1 1 d . . . . .
C00Y C 0.6827(9) 0.5370(9) 0.6891(8) 0.044(4) Uani 1 1 d . . . . .
C011 C 0.6048(12) 0.1365(8) 0.6265(8) 0.044(4) Uani 1 1 d . . . . .
H01A H 0.590462 0.086245 0.600363 0.052 Uiso 1 1 calc R . . . .
H01B H 0.553143 0.144017 0.623679 0.052 Uiso 1 1 calc R . . . .
C012 C 0.7063(9) 0.3085(8) 0.5805(8) 0.037(3) Uani 1 1 d . . . . .
C013 C 0.6969(11) 0.2647(11) 0.5164(8) 0.048(4) Uani 1 1 d . . . . .
H013 H 0.671985 0.215480 0.499264 0.058 Uiso 1 1 calc R . . . .
C014 C 0.6498(10) 0.1777(9) 0.5958(8) 0.042(4) Uani 1 1 d . . . . .
H01C H 0.617285 0.157514 0.549585 0.051 Uiso 1 1 calc R . . . .
H01D H 0.702716 0.172287 0.600021 0.051 Uiso 1 1 calc R . . . .
C016 C 0.5945(10) 0.4446(8) 0.5211(8) 0.040(3) Uani 1 1 d . . . . .
H01E H 0.590109 0.451782 0.481915 0.049 Uiso 1 1 calc R . . . .
H01F H 0.653050 0.461057 0.546447 0.049 Uiso 1 1 calc R . . . .
C017 C 0.7138(12) 0.5284(11) 0.7426(8) 0.055(4) Uani 1 1 d . . . . .
H017 H 0.678078 0.500520 0.755070 0.065 Uiso 1 1 calc R . . . .
C019 C 0.5546(9) 0.3645(8) 0.5010(6) 0.034(3) Uani 1 1 d . . . . .
H01G H 0.588721 0.340696 0.483465 0.041 Uiso 1 1 calc R . . . .
H01H H 0.551782 0.356866 0.539046 0.041 Uiso 1 1 calc R . . . .
C01B C 0.2403(13) 0.2098(10) 0.8300(9) 0.058(5) Uani 1 1 d . . . . .
H01I H 0.258953 0.196780 0.795456 0.070 Uiso 1 1 calc R . . . .
C01C C 0.6507(11) 0.1539(9) 0.6975(8) 0.043(4) Uani 1 1 d . . . . .
H01J H 0.669249 0.204671 0.723917 0.052 Uiso 1 1 calc R . . . .
H01K H 0.699395 0.141558 0.700438 0.052 Uiso 1 1 calc R . . . .
C01D C 0.0910(11) 0.1777(8) 0.4418(8) 0.045(4) Uani 1 1 d . . . . .
C01E C 0.0756(11) 0.1504(10) 0.6275(8) 0.052(5) Uani 1 1 d . . . . .
H01L H 0.054724 0.106411 0.631362 0.063 Uiso 1 1 calc R . . . .
H01M H 0.133580 0.160416 0.632744 0.063 Uiso 1 1 calc R . . . .
C01F C 0.1210(11) 0.2648(9) 0.4003(9) 0.047(4) Uani 1 1 d . . . . .
H01N H 0.158637 0.295934 0.391805 0.057 Uiso 1 1 calc R . . . .
C01G C 0.0805(11) -0.0476(9) 0.3187(9) 0.054(4) Uani 1 1 d . . . . .
H01O H 0.038760 -0.074788 0.277625 0.064 Uiso 1 1 calc R . . . .
C01H C 0.7608(9) 0.3160(9) 0.7070(7) 0.041(3) Uani 1 1 d . . . . .
C01I C 0.0275(10) 0.1394(10) 0.5589(8) 0.049(4) Uani 1 1 d . . . . .
H01P H 0.041627 0.184678 0.556456 0.059 Uiso 1 1 calc R . . . .
H01Q H -0.031685 0.120880 0.550014 0.059 Uiso 1 1 calc R . . . .
C01K C 0.5374(12) 0.1455(10) 0.3470(10) 0.054(4) Uani 1 1 d . . . . .
H01R H 0.565693 0.150400 0.319282 0.065 Uiso 1 1 calc R . . . .
C01L C 0.1490(10) 0.2276(8) 0.4347(8) 0.044(4) Uani 1 1 d . . . . .
H01S H 0.205293 0.236618 0.452020 0.053 Uiso 1 1 calc R . . . .
C01M C 0.1349(10) 0.3593(11) 0.7739(8) 0.051(4) Uani 1 1 d . . . . .
C01O C 0.4681(9) 0.3331(7) 0.4500(6) 0.029(3) Uani 1 1 d . . . . .
H01T H 0.471997 0.327916 0.408040 0.035 Uiso 1 1 calc R . . . .
H01U H 0.439510 0.365243 0.461788 0.035 Uiso 1 1 calc R . . . .
C01P C 0.1893(15) 0.1113(13) 0.2938(10) 0.076(7) Uani 1 1 d . . . . .
H01V H 0.154773 0.063851 0.276888 0.092 Uiso 1 1 calc R . . . .
C01Q C 0.3178(14) 0.6078(11) 0.8296(11) 0.064(6) Uani 1 1 d . . . . .
H01W H 0.352416 0.632486 0.873372 0.077 Uiso 1 1 calc R . . . .
C01R C 0.1359(10) 0.0507(9) 0.4244(8) 0.043(4) Uani 1 1 d . . . . .
C01S C 0.7467(10) 0.3792(10) 0.6049(10) 0.051(4) Uani 1 1 d . . . . .
H01X H 0.755055 0.408467 0.647589 0.061 Uiso 1 1 calc R . . . .
C01T C 0.4528(11) 0.5582(9) 0.6499(9) 0.047(4) Uani 1 1 d . . . . .
H01Y H 0.416108 0.511754 0.622114 0.057 Uiso 1 1 calc R . . . .
C01U C 0.3388(10) 0.5551(9) 0.7861(9) 0.046(4) Uani 1 1 d . . . . .
C01V C 0.4851(11) 0.1072(10) 0.7947(9) 0.047(4) Uani 1 1 d . . . . .
C01W C 0.5184(9) 0.6020(9) 0.8372(7) 0.041(3) Uani 1 1 d . . . . .
C01X C 0.1972(13) 0.0285(10) 0.4417(9) 0.060(5) Uani 1 1 d . . . . .
H01Z H 0.236659 0.053072 0.483815 0.072 Uiso 1 1 calc R . . . .
C01Y C 0.7626(11) 0.3700(10) 0.7620(8) 0.052(4) Uani 1 1 d . . . . .
H01 H 0.715753 0.381429 0.760858 0.063 Uiso 1 1 calc R . . . .
C01Z C 0.0701(11) 0.2098(10) 0.6824(9) 0.053(4) Uani 1 1 d . . . . .
H0AA H 0.087126 0.204107 0.722233 0.063 Uiso 1 1 calc R . . . .
H H 0.012650 0.205578 0.672103 0.063 Uiso 1 1 calc R . . . .
C020 C 0.4137(10) 0.4148(9) 0.9482(7) 0.041(3) Uani 1 1 d . . . . .
H02A H 0.418821 0.414486 0.990291 0.049 Uiso 1 1 calc R . . . .
H02B H 0.468232 0.442873 0.952079 0.049 Uiso 1 1 calc R . . . .
C021 C 0.1692(11) 0.1540(12) 0.2656(9) 0.062(5) Uani 1 1 d . . . . .
H021 H 0.121822 0.133810 0.228187 0.075 Uiso 1 1 calc R . . . .
C022 C 0.1679(14) 0.1680(13) 0.8265(12) 0.071(6) Uani 1 1 d . . . . .
H022 H 0.137203 0.125530 0.789009 0.085 Uiso 1 1 calc R . . . .
C023 C 0.5019(11) 0.1937(10) 0.3716(9) 0.050(4) Uani 1 1 d . . . . .
H023 H 0.506771 0.230816 0.359508 0.060 Uiso 1 1 calc R . . . .
C024 C 0.7638(11) 0.3681(11) 0.5043(10) 0.056(5) Uani 1 1 d . . . . .
H024 H 0.780517 0.387418 0.477401 0.067 Uiso 1 1 calc R . . . .
C025 C 0.0488(9) 0.0871(8) 0.5076(8) 0.040(3) Uani 1 1 d . . . . .
H02C H -0.000878 0.058087 0.468746 0.049 Uiso 1 1 calc R . . . .
H02D H 0.065302 0.055764 0.524669 0.049 Uiso 1 1 calc R . . . .
C026 C 0.6695(14) 0.6437(13) 0.8693(10) 0.074(7) Uani 1 1 d . . . . .
H026 H 0.717983 0.635020 0.870271 0.088 Uiso 1 1 calc R . . . .
C027 C 0.5560(11) 0.4909(8) 0.5614(8) 0.041(3) Uani 1 1 d . . . . .
H02E H 0.496529 0.470796 0.537743 0.050 Uiso 1 1 calc R . . . .
H02F H 0.576813 0.537785 0.562834 0.050 Uiso 1 1 calc R . . . .
C028 C 0.4585(11) 0.1332(9) 0.4338(9) 0.047(4) Uani 1 1 d . . . . .
H028 H 0.432188 0.129110 0.462867 0.056 Uiso 1 1 calc R . . . .
C029 C 0.2874(13) 0.5248(10) 0.7204(10) 0.055(4) Uani 1 1 d . . . . .
H029 H 0.298490 0.491245 0.689725 0.066 Uiso 1 1 calc R . . . .
C02A C 0.5296(12) 0.0874(10) 0.3655(9) 0.054(4) Uani 1 1 d . . . . .
H02G H 0.547539 0.051491 0.346441 0.065 Uiso 1 1 calc R . . . .
C02B C 0.5963(11) 0.5902(9) 0.8433(9) 0.049(4) Uani 1 1 d . . . . .
H02H H 0.594603 0.543869 0.828488 0.059 Uiso 1 1 calc R . . . .
C02C C 0.7397(11) 0.5793(10) 0.6684(10) 0.056(5) Uani 1 1 d . . . . .
H02I H 0.719324 0.588143 0.632815 0.067 Uiso 1 1 calc R . . . .
C02D C 0.4600(10) 0.1892(8) 0.4128(7) 0.039(3) Uani 1 1 d . . . . .
C02E C 0.1420(16) -0.0699(11) 0.3356(11) 0.072(6) Uani 1 1 d . . . . .
H02J H 0.143309 -0.110947 0.305910 0.086 Uiso 1 1 calc R . . . .
C02F C 0.7246(11) 0.2954(12) 0.4806(10) 0.055(5) Uani 1 1 d . . . . .
H02K H 0.717117 0.266524 0.437967 0.065 Uiso 1 1 calc R . . . .
C02G C 0.7772(12) 0.4097(12) 0.5648(10) 0.061(5) Uani 1 1 d . . . . .
H02L H 0.806063 0.458425 0.581809 0.073 Uiso 1 1 calc R . . . .
C02H C 0.4232(14) 0.6122(11) 0.6677(10) 0.057(5) Uani 1 1 d . . . . .
H02M H 0.366017 0.600257 0.652434 0.069 Uiso 1 1 calc R . . . .
C02I C 0.2878(14) 0.2735(11) 0.8864(9) 0.059(5) Uani 1 1 d . . . . .
C02J C 0.2908(9) 0.2526(9) 0.3450(8) 0.044(4) Uani 1 1 d . . . . .
H02N H 0.326487 0.299589 0.361205 0.053 Uiso 1 1 calc R . . . .
C02K C 0.0767(12) 0.0143(9) 0.3601(8) 0.056(5) Uani 1 1 d . . . . .
H02O H 0.036651 0.031362 0.346084 0.067 Uiso 1 1 calc R . . . .
C02L C 0.0730(10) 0.3190(10) 0.6380(9) 0.050(4) Uani 1 1 d . . . . .
C02M C 0.8005(13) 0.5609(14) 0.7811(11) 0.079(7) Uani 1 1 d . . . . .
H02P H 0.820607 0.555694 0.818952 0.095 Uiso 1 1 calc R . . . .
C02O C 0.0073(11) 0.1644(10) 0.4182(9) 0.048(4) Uani 1 1 d . . . . .
H02Q H -0.030858 0.130370 0.423560 0.057 Uiso 1 1 calc R . . . .
C02P C 0.4268(10) 0.5279(11) 0.8898(9) 0.050(4) Uani 1 1 d . . . . .
H02R H 0.473962 0.516982 0.907295 0.060 Uiso 1 1 calc R . . . .
H02S H 0.432424 0.573597 0.921335 0.060 Uiso 1 1 calc R . . . .
C02Q C 0.0364(13) 0.2548(11) 0.3790(12) 0.062(5) Uani 1 1 d . . . . .
H02T H 0.019065 0.283026 0.360747 0.075 Uiso 1 1 calc R . . . .
C02R C 0.1288(14) 0.3394(18) 0.8239(11) 0.088(9) Uani 1 1 d . . . . .
H02U H 0.125119 0.294123 0.819525 0.106 Uiso 1 1 calc R . . . .
C02S C 0.1051(10) 0.3390(10) 0.5967(9) 0.048(4) Uani 1 1 d . . . . .
H02V H 0.158231 0.340784 0.598682 0.058 Uiso 1 1 calc R . . . .
C02T C -0.0197(13) 0.2042(11) 0.3852(10) 0.065(6) Uani 1 1 d . . . . .
H02W H -0.076041 0.195119 0.367925 0.078 Uiso 1 1 calc R . . . .
C02V C 0.6491(16) 0.2318(16) 0.8493(11) 0.079(4) Uani 1 1 d . U . . .
C02W C -0.0071(15) 0.3148(14) 0.6328(15) 0.079(7) Uani 1 1 d . . . . .
H02X H -0.030901 0.297806 0.658358 0.095 Uiso 1 1 calc R . . . .
C02X C 0.5956(15) 0.1138(10) 0.7246(10) 0.058(5) Uani 1 1 d . . . . .
H02Y H 0.627670 0.095723 0.749721 0.069 Uiso 1 1 calc R . . . .
HA H 0.549468 0.073450 0.688441 0.069 Uiso 1 1 calc R . . . .
C02Y C 0.2246(13) 0.5418(12) 0.7003(12) 0.068(6) Uani 1 1 d . . . . .
H02Z H 0.192315 0.521312 0.656113 0.082 Uiso 1 1 calc R . . . .
C02Z C 0.8306(11) 0.4057(15) 0.8162(10) 0.085(9) Uani 1 1 d . . . . .
H02 H 0.833909 0.445300 0.850797 0.102 Uiso 1 1 calc R . . . .
C030 C 0.5357(11) 0.5732(9) 0.6733(8) 0.044(4) Uani 1 1 d . . . . .
C031 C 0.8531(12) 0.5995(14) 0.7618(11) 0.080(8) Uani 1 1 d . . . . .
H031 H 0.909331 0.622450 0.787433 0.097 Uiso 1 1 calc R . . . .
C032 C 0.2160(11) 0.2250(11) 0.2903(9) 0.058(5) Uani 1 1 d . . . . .
H032 H 0.199657 0.253637 0.272186 0.070 Uiso 1 1 calc R . . . .
C033 C 0.3461(12) 0.4704(11) 0.8783(9) 0.058(5) Uani 1 1 d . . . . .
H03A H 0.300572 0.486642 0.871095 0.070 Uiso 1 1 calc R . . . .
H03B H 0.333491 0.427519 0.839695 0.070 Uiso 1 1 calc R . . . .
C034 C 0.6721(17) 0.7154(13) 0.8958(12) 0.080(7) Uani 1 1 d . . . . .
H034 H 0.723316 0.752939 0.918473 0.096 Uiso 1 1 calc R . . . .
C035 C 0.5433(11) 0.3267(13) 0.9481(9) 0.060(5) Uani 1 1 d . . . . .
H035 H 0.561026 0.360394 0.933126 0.072 Uiso 1 1 calc R . . . .
C036 C 0.4204(15) 0.1216(12) 0.8086(13) 0.076(7) Uani 1 1 d . . . . .
H036 H 0.414801 0.163923 0.810892 0.091 Uiso 1 1 calc R . . . .
C037 C 0.8222(11) 0.6049(12) 0.7020(11) 0.060(5) Uani 1 1 d . . . . .
H037 H 0.859201 0.626229 0.686142 0.072 Uiso 1 1 calc R . . . .
C038 C 0.4710(13) 0.6796(10) 0.7049(9) 0.053(5) Uani 1 1 d . . . . .
H038 H 0.448843 0.714657 0.714783 0.064 Uiso 1 1 calc R . . . .
C039 C 0.1383(15) 0.4286(13) 0.7831(12) 0.078(7) Uani 1 1 d . . . . .
H039 H 0.141328 0.443071 0.750376 0.093 Uiso 1 1 calc R . . . .
C03A C 0.5293(14) 0.6771(9) 0.8612(10) 0.057(5) Uani 1 1 d . . . . .
H03C H 0.481925 0.688099 0.856450 0.069 Uiso 1 1 calc R . . . .
C03B C 0.1355(15) 0.1859(13) 0.8782(12) 0.076(7) Uani 1 1 d . . . . .
H03D H 0.083763 0.157894 0.874490 0.091 Uiso 1 1 calc R . . . .
C03C C 0.2585(12) 0.2920(11) 0.9364(9) 0.056(5) Uani 1 1 d . . . . .
H03E H 0.287853 0.335427 0.972936 0.067 Uiso 1 1 calc R . . . .
C03D C 0.1304(14) 0.450(2) 0.8905(11) 0.097(11) Uani 1 1 d . . . . .
H03F H 0.127805 0.478911 0.929254 0.116 Uiso 1 1 calc R . . . .
C03E C 0.1856(12) 0.2464(12) 0.9326(10) 0.066(6) Uani 1 1 d . . . . .
H03G H 0.170231 0.257600 0.969022 0.079 Uiso 1 1 calc R . . . .
C03G C 0.3109(11) 0.2113(9) 0.3739(7) 0.044(4) Uani 1 1 d . . . . .
C03J C 0.9010(13) 0.3805(18) 0.8200(10) 0.095(10) Uani 1 1 d . . . . .
H03J H 0.947833 0.402303 0.858077 0.114 Uiso 1 1 calc R . . . .
C03K C 0.2025(17) -0.0327(13) 0.3960(12) 0.088(9) Uani 1 1 d . . . . .
H03K H 0.246559 -0.046763 0.407289 0.106 Uiso 1 1 calc R . . . .
C03L C 0.6822(16) 0.2015(16) 0.8916(11) 0.081(4) Uani 1 1 d . U . . .
H03L H 0.656233 0.155834 0.887000 0.097 Uiso 1 1 calc R . . . .
C03M C 0.5910(12) 0.6429(9) 0.7148(8) 0.045(4) Uani 1 1 d . . . . .
H03M H 0.647820 0.654059 0.732525 0.054 Uiso 1 1 calc R . . . .
C03N C 0.1285(15) 0.3880(15) 0.8793(11) 0.080(7) Uani 1 1 d . . . . .
H03N H 0.126720 0.374094 0.912514 0.095 Uiso 1 1 calc R . . . .
C03O C 0.5562(15) 0.6960(11) 0.7287(11) 0.063(5) Uani 1 1 d . . . . .
H03O H 0.591517 0.743228 0.754658 0.075 Uiso 1 1 calc R . . . .
C03P C 0.4306(18) 0.2456(15) 0.9534(11) 0.080(7) Uani 1 1 d . . . . .
H03P H 0.374066 0.223826 0.943638 0.096 Uiso 1 1 calc R . . . .
C03Q C 0.1371(15) 0.4731(15) 0.8392(17) 0.103(12) Uani 1 1 d . . . . .
H03Q H 0.140409 0.518834 0.845641 0.123 Uiso 1 1 calc R . . . .
C03R C 0.3556(13) 0.4546(11) 0.9358(11) 0.063(5) Uani 1 1 d . . . . .
H03H H 0.300836 0.426774 0.931813 0.075 Uiso 1 1 calc R . . . .
H03I H 0.375498 0.499366 0.974377 0.075 Uiso 1 1 calc R . . . .
C03S C 0.2626(12) 0.1406(10) 0.3485(8) 0.055(4) Uani 1 1 d . . . . .
H03S H 0.278342 0.112341 0.367392 0.065 Uiso 1 1 calc R . . . .
C03T C 0.6835(16) 0.2977(16) 0.8619(11) 0.082(4) Uani 1 1 d . U . . .
H03T H 0.660761 0.314843 0.833509 0.098 Uiso 1 1 calc R . . . .
C03W C 0.5729(17) 0.2563(14) 1.0026(10) 0.073(6) Uani 1 1 d . . . . .
H03W H 0.610578 0.243343 1.026249 0.087 Uiso 1 1 calc R . . . .
C03X C 0.8270(11) 0.2948(11) 0.7090(10) 0.057(5) Uani 1 1 d . . . . .
H03X H 0.827591 0.259998 0.672370 0.068 Uiso 1 1 calc R . . . .
C03Z C 0.6007(14) 0.3081(13) 0.9815(9) 0.066(6) Uani 1 1 d . . . . .
H03Z H 0.656909 0.329400 0.989872 0.079 Uiso 1 1 calc R . . . .
C040 C 0.4893(17) 0.2247(16) 0.9879(12) 0.083(7) Uani 1 1 d . . . . .
H040 H 0.470471 0.189052 1.000514 0.099 Uiso 1 1 calc R . . . .
C043 C 0.4949(13) 0.0867(10) 0.4117(11) 0.059(5) Uani 1 1 d . . . . .
H043 H 0.496422 0.053476 0.428389 0.071 Uiso 1 1 calc R . . . .
C044 C 0.6012(15) 0.7296(11) 0.8887(11) 0.067(6) Uani 1 1 d . . . . .
H044 H 0.604263 0.776364 0.903311 0.080 Uiso 1 1 calc R . . . .
C045 C 0.0588(13) 0.3573(14) 0.5507(11) 0.075(7) Uani 1 1 d . . . . .
H045 H 0.080743 0.371240 0.522910 0.090 Uiso 1 1 calc R . . . .
C04A C 0.4579(12) 0.2960(10) 0.9360(8) 0.051(4) Uani 1 1 d . . . . .
C19 C 0.363(3) 0.0755(16) 0.8191(19) 0.122(14) Uani 1 1 d . . . . .
H19 H 0.313809 0.081263 0.819610 0.146 Uiso 1 1 calc R . . . .
Cl14 Cl -0.0553(10) 0.0275(11) 0.2128(10) 0.258(11) Uani 1 1 d . . . . .
C35 C -0.0163(18) 0.3536(19) 0.5492(16) 0.096(10) Uani 1 1 d . . . . .
H35 H -0.048077 0.363904 0.518721 0.116 Uiso 1 1 calc R . . . .
C39 C 0.8957(13) 0.3293(17) 0.7708(14) 0.093(9) Uani 1 1 d . . . . .
H39 H 0.938646 0.312438 0.774298 0.112 Uiso 1 1 calc R . . . .
C43 C 0.7629(16) 0.2536(16) 0.9429(11) 0.085(4) Uani 1 1 d . U . . .
H43 H 0.795912 0.237671 0.967078 0.102 Uiso 1 1 calc R . . . .
C44 C 0.379(2) 0.0214(19) 0.8289(17) 0.109(11) Uani 1 1 d . . . . .
H44 H 0.346331 -0.006249 0.843188 0.131 Uiso 1 1 calc R . . . .
C51 C 0.495(2) 0.0522(16) 0.8001(16) 0.095(9) Uani 1 1 d . . . . .
H51 H 0.540057 0.042391 0.791519 0.114 Uiso 1 1 calc R . . . .
C62 C -0.0510(16) 0.3342(17) 0.5928(15) 0.097(9) Uani 1 1 d . . . . .
H62 H -0.102617 0.335258 0.592908 0.117 Uiso 1 1 calc R . . . .
C65 C 0.2059(14) 0.5925(12) 0.7475(13) 0.071(6) Uani 1 1 d . . . . .
H65 H 0.160825 0.604834 0.734399 0.085 Uiso 1 1 calc R . . . .
C72 C 0.2547(14) 0.6221(13) 0.8113(11) 0.069(6) Uani 1 1 d . . . . .
H72 H 0.241651 0.653575 0.842193 0.083 Uiso 1 1 calc R . . . .
C86 C 0.7559(16) 0.3448(17) 0.9189(11) 0.085(4) Uani 1 1 d . U . . .
H86 H 0.777153 0.392660 0.928071 0.102 Uiso 1 1 calc R . . . .
C131 C 0.7910(17) 0.3238(17) 0.9563(12) 0.087(4) Uani 1 1 d . U . . .
H131 H 0.836851 0.356057 0.993792 0.105 Uiso 1 1 calc R . . . .
C40 C 0.4489(18) 0.0090(17) 0.8164(17) 0.095(9) Uani 1 1 d . . . . .
H40 H 0.461258 -0.029081 0.819706 0.114 Uiso 1 1 calc R . . . .
C47 C 0.2427(17) -0.1006(11) 0.5771(8) 0.18(2) Uani 1 1 d D . . . .
H47A H 0.293717 -0.096934 0.568547 0.214 Uiso 1 1 calc R . . . .
H47B H 0.232016 -0.058473 0.578550 0.214 Uiso 1 1 calc R . . . .

loop_
_atom_site_aniso_label
_atom_site_aniso_U_11
_atom_site_aniso_U_22
_atom_site_aniso_U_33
_atom_site_aniso_U_23
_atom_site_aniso_U_13
_atom_site_aniso_U_12
Au01 0.0270(3) 0.0298(3) 0.0196(3) 0.0045(2) 0.0048(2) 0.0026(2)
Au02 0.0316(3) 0.0319(3) 0.0205(3) 0.0063(2) 0.0057(2) 0.0030(2)
Au03 0.0287(3) 0.0337(3) 0.0256(3) 0.0078(2) 0.0065(2) 0.0052(2)
Au04 0.0305(3) 0.0295(3) 0.0273(3) 0.0070(2) 0.0049(2) 0.0023(2)
Au05 0.0282(3) 0.0324(3) 0.0225(3) 0.0047(2) 0.0032(2) -0.0002(2)
Au06 0.0348(3) 0.0450(4) 0.0188(3) 0.0058(3) 0.0055(2) 0.0046(3)
Au07 0.0366(3) 0.0356(3) 0.0228(3) 0.0080(2) 0.0049(2) 0.0068(3)
Au08 0.0282(3) 0.0403(3) 0.0255(3) 0.0048(3) 0.0068(2) 0.0043(3)
Au09 0.0318(3) 0.0327(3) 0.0313(3) 0.0005(3) 0.0052(2) 0.0040(2)
Ag0A 0.0282(5) 0.0332(5) 0.0190(5) 0.0023(4) 0.0012(4) 0.0035(4)
Ag0B 0.0340(5) 0.0291(5) 0.0216(5) 0.0044(4) 0.0053(4) 0.0043(4)
Ag0C 0.0299(5) 0.0329(5) 0.0278(5) 0.0078(4) 0.0036(4) 0.0050(4)
Ag0D 0.0344(5) 0.0378(6) 0.0256(5) 0.0085(4) 0.0067(4) -0.0001(4)
P0E 0.0309(18) 0.038(2) 0.0289(18) 0.0087(15) 0.0080(15) 0.0084(15)
P0F 0.0375(19) 0.0298(18) 0.0311(19) 0.0093(15) 0.0076(15) 0.0051(15)
P0G 0.0384(19) 0.0339(19) 0.0238(18) 0.0068(15) 0.0110(15) 0.0055(15)
P0H 0.0307(18) 0.0296(18) 0.0274(18) 0.0039(15) 0.0021(14) -0.0051(14)
P0I 0.0309(19) 0.051(2) 0.030(2) 0.0057(17) 0.0090(15) 0.0082(17)
P0J 0.038(2) 0.036(2) 0.034(2) 0.0050(16) 0.0100(16) 0.0069(16)
P0K 0.045(2) 0.044(2) 0.0201(18) 0.0061(16) 0.0081(16) 0.0085(18)
P0L 0.055(2) 0.047(2) 0.032(2) 0.0155(18) 0.0101(18) 0.019(2)
Cl0M 0.075(5) 0.115(7) 0.243(14) 0.022(8) 0.029(7) 0.047(5)
Cl00 0.100(8) 0.193(14) 0.58(4) 0.25(2) -0.104(14) -0.027(8)
Cl1 0.109(8) 0.268(18) 0.197(14) 0.085(13) 0.074(9) 0.078(10)
Cl2 0.37(2) 0.54(3) 0.76(5) 0.60(4) 0.46(3) 0.37(3)
Cl3 0.137(9) 0.101(7) 0.327(16) 0.033(9) -0.020(9) 0.036(7)
Cl4 0.091(6) 0.272(17) 0.198(13) -0.135(13) 0.013(7) 0.052(9)
C00Y 0.028(7) 0.045(9) 0.043(9) 0.016(7) 0.003(6) 0.006(7)
C011 0.065(10) 0.030(8) 0.035(8) 0.016(7) 0.016(8) 0.014(7)
C012 0.026(7) 0.035(8) 0.044(9) 0.014(7) 0.009(6) 0.009(6)
C013 0.044(9) 0.057(11) 0.029(8) 0.009(7) 0.009(7) 0.012(8)
C014 0.040(8) 0.042(9) 0.030(8) 0.008(7) 0.011(6) 0.006(7)
C016 0.039(8) 0.038(8) 0.032(8) 0.014(7) 0.008(6) 0.002(7)
C017 0.056(11) 0.061(11) 0.031(9) 0.018(8) 0.007(8) 0.008(9)
C019 0.031(7) 0.037(8) 0.016(6) 0.009(6) 0.004(5) -0.005(6)
C01B 0.063(12) 0.048(10) 0.037(10) 0.003(8) 0.016(9) 0.004(9)
C01C 0.050(9) 0.037(8) 0.034(8) 0.009(7) 0.011(7) 0.014(7)
C01D 0.053(9) 0.021(7) 0.031(8) 0.001(6) 0.000(7) -0.003(6)
C01E 0.053(10) 0.048(10) 0.032(9) 0.022(8) 0.005(7) -0.014(8)
C01F 0.056(10) 0.045(9) 0.043(9) 0.027(8) 0.019(8) 0.011(8)
C01G 0.044(9) 0.039(9) 0.047(10) 0.002(8) 0.000(8) 0.005(8)
C01H 0.022(7) 0.047(9) 0.030(8) 0.011(7) -0.001(6) -0.005(6)
C01I 0.038(8) 0.050(10) 0.026(8) 0.012(7) -0.006(6) -0.012(7)
C01K 0.063(11) 0.044(10) 0.054(11) 0.016(8) 0.033(9) 0.016(9)
C01L 0.035(8) 0.029(8) 0.035(9) -0.001(6) -0.004(6) -0.002(6)
C01M 0.036(8) 0.062(12) 0.035(9) 0.009(8) 0.007(7) 0.009(8)
C01O 0.043(8) 0.024(6) 0.016(6) 0.012(5) 0.009(5) 0.003(6)
C01P 0.076(14) 0.060(13) 0.040(11) 0.012(10) -0.010(10) -0.014(11)
C01Q 0.073(13) 0.063(12) 0.070(13) 0.017(10) 0.044(11) 0.045(11)
C01R 0.042(8) 0.038(8) 0.033(8) 0.009(7) 0.008(7) 0.003(7)
C01S 0.036(8) 0.052(10) 0.056(11) 0.024(9) 0.007(8) 0.011(8)
C01T 0.050(10) 0.035(8) 0.041(9) 0.014(7) 0.007(7) 0.004(7)
C01U 0.034(8) 0.034(8) 0.047(10) 0.005(7) 0.009(7) 0.002(6)
C01V 0.044(9) 0.049(10) 0.040(9) 0.015(8) 0.010(7) 0.016(8)
C01W 0.033(7) 0.053(10) 0.027(7) 0.014(7) 0.007(6) 0.009(7)
C01X 0.064(12) 0.045(10) 0.036(10) -0.004(8) -0.002(8) 0.014(9)
C01Y 0.044(9) 0.051(10) 0.028(8) -0.002(7) 0.004(7) 0.003(8)
C01Z 0.040(9) 0.063(12) 0.040(9) 0.015(8) 0.014(7) 0.007(8)
C020 0.042(8) 0.055(10) 0.021(7) 0.012(7) 0.014(6) 0.013(7)
C021 0.035(9) 0.076(14) 0.040(10) 0.023(10) -0.008(7) -0.011(9)
C022 0.058(12) 0.063(13) 0.067(14) 0.009(11) 0.021(11) 0.013(10)
C023 0.051(10) 0.057(11) 0.050(10) 0.029(9) 0.021(8) 0.024(9)
C024 0.038(9) 0.074(13) 0.062(12) 0.043(11) 0.020(8) 0.011(9)
C025 0.034(7) 0.036(8) 0.036(8) 0.015(7) 0.005(6) -0.002(6)
C026 0.056(12) 0.075(15) 0.047(12) 0.012(10) 0.013(9) -0.016(10)
C027 0.053(9) 0.028(7) 0.039(9) 0.016(7) 0.015(7) 0.007(7)
C028 0.059(10) 0.034(8) 0.044(10) 0.011(7) 0.023(8) 0.017(8)
C029 0.067(12) 0.040(9) 0.049(11) 0.014(8) 0.019(9) 0.013(9)
C02A 0.062(11) 0.045(10) 0.049(10) 0.009(8) 0.019(9) 0.026(9)
C02B 0.048(9) 0.034(8) 0.061(11) 0.018(8) 0.019(8) 0.011(7)
C02C 0.048(10) 0.045(10) 0.054(11) 0.030(9) 0.003(8) -0.011(8)
C02D 0.054(9) 0.039(8) 0.020(7) 0.013(6) 0.013(6) 0.012(7)
C02E 0.099(17) 0.046(11) 0.058(13) 0.010(10) 0.036(13) 0.017(11)
C02F 0.051(10) 0.080(14) 0.052(11) 0.044(10) 0.029(9) 0.022(10)
C02G 0.054(11) 0.058(12) 0.059(13) 0.025(10) 0.022(9) 0.002(9)
C02H 0.073(13) 0.069(13) 0.064(12) 0.041(11) 0.046(11) 0.041(11)
C02I 0.075(13) 0.054(11) 0.031(9) 0.017(8) 0.009(9) 0.012(10)
C02J 0.030(7) 0.046(9) 0.032(8) 0.006(7) -0.002(6) 0.005(7)
C02K 0.058(11) 0.032(9) 0.032(9) -0.009(7) 0.006(8) -0.009(8)
C02L 0.034(8) 0.051(10) 0.052(10) 0.016(8) 0.007(7) 0.014(7)
C02M 0.044(11) 0.097(18) 0.048(12) 0.020(12) -0.026(9) 0.007(11)
C02O 0.044(9) 0.051(10) 0.051(10) 0.027(8) 0.016(8) 0.019(8)
C02P 0.036(8) 0.067(12) 0.052(10) 0.024(9) 0.019(8) 0.027(8)
C02Q 0.058(11) 0.057(12) 0.082(15) 0.045(11) 0.020(11) 0.022(10)
C02R 0.055(12) 0.14(2) 0.041(12) 0.011(13) 0.012(10) 0.033(14)
C02S 0.030(8) 0.058(11) 0.043(9) 0.012(8) 0.006(7) 0.015(7)
C02T 0.051(11) 0.051(11) 0.060(13) 0.021(10) -0.018(9) 0.009(9)
C02V 0.076(7) 0.103(8) 0.041(6) 0.021(6) 0.000(5) 0.042(7)
C02W 0.070(14) 0.093(18) 0.11(2) 0.065(17) 0.053(15) 0.049(14)
C02X 0.092(15) 0.049(10) 0.050(11) 0.026(9) 0.035(10) 0.038(11)
C02Y 0.053(11) 0.062(13) 0.072(14) 0.024(11) 0.004(10) 0.019(10)
C02Z 0.025(8) 0.13(2) 0.035(10) -0.017(12) 0.002(7) 0.001(10)
C030 0.056(10) 0.053(10) 0.035(8) 0.024(8) 0.023(7) 0.027(8)
C031 0.032(9) 0.103(19) 0.058(13) 0.034(13) -0.012(8) -0.020(10)
C032 0.036(9) 0.061(12) 0.035(9) 0.010(8) -0.014(7) -0.006(8)
C033 0.053(10) 0.061(12) 0.031(9) -0.002(8) 0.012(8) 0.009(9)
C034 0.081(16) 0.060(14) 0.072(16) 0.018(12) 0.035(13) -0.006(12)
C035 0.038(9) 0.095(16) 0.041(10) 0.033(10) 0.011(8) 0.016(10)
C036 0.075(15) 0.044(11) 0.087(17) 0.013(11) 0.028(13) 0.011(10)
C037 0.036(9) 0.071(13) 0.076(14) 0.042(11) 0.017(9) 0.012(9)
C038 0.075(13) 0.043(10) 0.052(11) 0.024(8) 0.043(10) 0.016(9)
C039 0.070(14) 0.080(16) 0.069(15) 0.008(12) 0.046(12) 0.021(12)
C03A 0.084(14) 0.032(9) 0.051(11) 0.016(8) 0.027(10) 0.016(9)
C03B 0.076(15) 0.067(14) 0.064(14) 0.026(12) 0.027(12) -0.003(12)
C03C 0.055(10) 0.058(11) 0.043(10) 0.011(9) 0.031(9) 0.006(9)
C03D 0.049(12) 0.16(3) 0.034(11) -0.011(15) 0.011(9) 0.037(16)
C03E 0.052(11) 0.070(13) 0.053(12) 0.017(10) 0.027(9) -0.005(10)
C03G 0.050(9) 0.051(10) 0.023(7) 0.017(7) 0.014(7) 0.005(8)
C03J 0.038(10) 0.16(3) 0.029(10) 0.003(13) 0.003(8) 0.016(13)
C03K 0.098(18) 0.076(16) 0.064(15) -0.004(12) 0.004(13) 0.060(15)
C03L 0.076(7) 0.104(8) 0.044(6) 0.019(6) -0.001(5) 0.043(7)
C03M 0.059(10) 0.037(8) 0.030(8) 0.008(7) 0.018(7) 0.010(7)
C03N 0.074(15) 0.087(18) 0.042(12) -0.006(12) 0.015(11) 0.027(14)
C03O 0.085(15) 0.056(12) 0.072(14) 0.045(11) 0.046(12) 0.024(11)
C03P 0.091(17) 0.088(18) 0.055(13) 0.022(13) 0.012(12) 0.049(15)
C03Q 0.050(13) 0.068(16) 0.13(3) -0.014(16) 0.023(15) 0.014(11)
C03R 0.061(12) 0.050(11) 0.075(14) 0.023(10) 0.037(11) 0.012(9)
C03S 0.059(11) 0.048(10) 0.032(9) 0.017(8) 0.001(8) -0.002(8)
C03T 0.076(7) 0.106(8) 0.042(6) 0.021(6) 0.001(5) 0.036(7)
C03W 0.105(19) 0.086(16) 0.041(11) 0.029(11) 0.026(12) 0.054(15)
C03X 0.045(10) 0.057(11) 0.045(10) 0.007(9) 0.015(8) 0.004(8)
C03Z 0.067(13) 0.094(16) 0.030(9) 0.013(10) 0.018(9) 0.040(12)
C040 0.090(18) 0.10(2) 0.063(15) 0.046(14) 0.009(13) 0.053(16)
C043 0.066(12) 0.038(10) 0.063(13) 0.017(9) 0.026(10) 0.009(9)
C044 0.079(15) 0.046(11) 0.060(13) 0.019(10) 0.030(11) 0.003(10)
C045 0.053(11) 0.099(18) 0.058(13) 0.053(13) -0.002(10) 0.001(11)
C04A 0.067(11) 0.048(10) 0.021(8) 0.002(7) 0.010(7) 0.018(9)
C19 0.19(3) 0.085(19) 0.19(4) 0.11(2) 0.14(3) 0.07(2)
Cl14 0.182(14) 0.239(18) 0.244(19) 0.165(16) -0.039(12) -0.063(12)
C35 0.086(18) 0.16(3) 0.13(2) 0.11(2) 0.067(18) 0.08(2)
C39 0.037(11) 0.13(2) 0.087(19) 0.019(17) 0.012(11) 0.039(13)
C43 0.077(7) 0.107(8) 0.046(6) 0.018(6) -0.002(5) 0.041(7)
C44 0.16(3) 0.14(3) 0.12(3) 0.09(2) 0.10(3) 0.09(3)
C51 0.11(2) 0.10(2) 0.12(2) 0.07(2) 0.06(2) 0.052(18)
C62 0.056(14) 0.12(2) 0.11(2) 0.030(18) 0.020(14) 0.050(16)
C65 0.063(13) 0.061(13) 0.091(17) 0.033(12) 0.020(12) 0.032(11)
C72 0.070(14) 0.075(14) 0.062(13) 0.019(11) 0.023(11) 0.044(12)
C86 0.076(7) 0.109(8) 0.044(6) 0.018(6) 0.002(5) 0.033(7)
C131 0.077(7) 0.110(8) 0.047(6) 0.017(6) 0.001(5) 0.036(7)
C40 0.094(19) 0.10(2) 0.13(3) 0.07(2) 0.063(19) 0.048(17)
C47 0.17(4) 0.12(3) 0.20(5) 0.02(3) 0.01(4) 0.10(3)

loop_
_atom_type_symbol
_atom_type_description
_atom_type_scat_dispersion_real
_atom_type_scat_dispersion_imag
_atom_type_scat_source
C C 0.0181 0.0091 'International Tables Vol C Tables 4.2.6.8 and 6.1.1.4'
H H 0.0000 0.0000 'International Tables Vol C Tables 4.2.6.8 and 6.1.1.4'
Ag Ag 0.1306 4.2820 'International Tables Vol C Tables 4.2.6.8 and 6.1.1.4'
Au Au -4.4197 7.2980 'International Tables Vol C Tables 4.2.6.8 and 6.1.1.4'
Cl Cl 0.3639 0.7018 'International Tables Vol C Tables 4.2.6.8 and 6.1.1.4'
P P 0.2955 0.4335 'International Tables Vol C Tables 4.2.6.8 and 6.1.1.4'

loop_
_geom_angle_atom_site_label_1
_geom_angle_atom_site_label_2
_geom_angle_atom_site_label_3
_geom_angle
_geom_angle_site_symmetry_1
_geom_angle_site_symmetry_3
_geom_angle_publ_flag
CL3a Ag0C Au01 173.4(4) . . ?
CL3a Ag0C Au02 118.8(4) . . ?
Au02 Au01 Au03 64.40(2) . . ?
Au02 Au01 Au04 65.68(2) . . ?
Au02 Au01 Au06 174.83(3) . . ?
Au02 Au01 Au07 115.11(3) . . ?
Au02 Au01 Au08 115.44(3) . . ?
Au02 Au01 Ag0A 120.69(3) . . ?
Au02 Au01 Ag0B 61.93(3) . . ?
Au02 Au01 Ag0C 62.44(3) . . ?
Au02 Au01 Ag0D 112.53(3) . . ?
Au03 Au01 Au08 177.20(3) . . ?
Au03 Au01 Ag0A 64.24(3) . . ?
Au03 Au01 Ag0B 64.57(3) . . ?
Au03 Au01 Ag0C 114.02(3) . . ?
Au03 Au01 Ag0D 116.40(3) . . ?
Au04 Au01 Au03 61.67(2) . . ?
Au04 Au01 Au06 119.48(3) . . ?
Au04 Au01 Au08 115.59(3) . . ?
Au04 Au01 Ag0A 65.18(3) . . ?
Au04 Au01 Ag0B 116.28(3) . . ?
Au04 Au01 Ag0C 62.64(3) . . ?
Au04 Au01 Ag0D 177.69(3) . . ?
Au05 Au01 Au02 62.61(2) . . ?
Au05 Au01 Au03 118.58(2) . . ?
Au05 Au01 Au04 117.39(3) . . ?
Au05 Au01 Au06 113.00(3) . . ?
Au05 Au01 Au07 116.53(3) . . ?
Au05 Au01 Au08 62.85(2) . . ?
Au05 Au01 Ag0A 176.70(3) . . ?
Au05 Au01 Ag0B 64.60(3) . . ?
Au05 Au01 Ag0C 63.58(3) . . ?
Au05 Au01 Ag0D 62.08(3) . . ?
Au06 Au01 Au03 117.71(3) . . ?
Au06 Au01 Au08 62.71(2) . . ?
Au06 Au01 Ag0A 63.71(3) . . ?
Au06 Au01 Ag0B 114.16(3) . . ?
Au06 Au01 Ag0C 118.81(3) . . ?
Au06 Au01 Ag0D 62.32(3) . . ?
Au07 Au01 Au03 63.49(2) . . ?
Au07 Au01 Au04 115.78(3) . . ?
Au07 Au01 Au06 63.72(2) . . ?
Au07 Au01 Au08 118.40(3) . . ?
Au07 Au01 Ag0A 62.70(3) . . ?
Au07 Au01 Ag0B 62.41(3) . . ?
Au07 Au01 Ag0C 177.37(3) . . ?
CL3a Ag0C Au04 116.0(3) . . ?
CL3a Ag0C Au05 127.1(3) . . ?
CL3a Ag0C Au08 128.8(4) . . ?
CL3a Ag0C Au09 123.0(3) . . ?
Au07 Au01 Ag0D 63.37(3) . . ?
Au08 Au01 Ag0A 114.41(3) . . ?
Au08 Au01 Ag0B 118.01(3) . . ?
Au08 Au01 Ag0C 64.13(3) . . ?
Au08 Au01 Ag0D 66.35(3) . . ?
Au09 Au01 Au02 117.45(3) . . ?
Au09 Au01 Au03 114.69(3) . . ?
Au09 Au01 Au04 62.87(2) . . ?
Au09 Au01 Au05 115.75(3) . . ?
Au09 Au01 Au06 66.50(2) . . ?
Au09 Au01 Au07 117.76(3) . . ?
Au09 Au01 Au08 62.73(2) . . ?
Au09 Au01 Ag0A 63.12(3) . . ?
Au09 Au01 Ag0B 179.14(3) . . ?
Au09 Au01 Ag0C 63.74(3) . . ?
Au09 Au01 Ag0D 119.43(3) . . ?
Ag0A Au01 Ag0B 116.57(4) . . ?
Ag0A Au01 Ag0C 117.36(4) . . ?
Ag0A Au01 Ag0D 115.44(4) . . ?
Ag0B Au01 Ag0C 116.06(3) . . ?
Ag0B Au01 Ag0D 61.42(3) . . ?
Ag0D Au01 Ag0C 118.12(4) . . ?
Au01 Au02 Au03 58.097(19) . . ?
Au01 Au02 Au04 57.234(19) . . ?
Au01 Au02 Au05 58.59(2) . . ?
Au01 Au02 Ag0B 59.70(3) . . ?
Au01 Au02 Ag0C 59.88(3) . . ?
Au03 Au02 Au04 57.07(2) . . ?
Au05 Au02 Au03 109.72(2) . . ?
Au05 Au02 Au04 107.10(2) . . ?
Au05 Au02 Ag0C 61.37(3) . . ?
Ag0B Au02 Au03 61.64(3) . . ?
Ag0B Au02 Au04 107.56(3) . . ?
Ag0B Au02 Au05 62.44(3) . . ?
Ag0B Au02 Ag0C 111.96(3) . . ?
Ag0C Au02 Au03 106.99(3) . . ?
Ag0C Au02 Au04 59.08(3) . . ?
P0G Au02 Au01 174.17(10) . . ?
P0G Au02 Au03 119.69(10) . . ?
P0G Au02 Au04 116.94(10) . . ?
P0G Au02 Au05 125.99(10) . . ?
P0G Au02 Ag0B 124.87(10) . . ?
P0G Au02 Ag0C 117.99(11) . . ?
Au01 Au03 Au02 57.505(19) . . ?
Au01 Au03 Au04 58.93(2) . . ?
Au01 Au03 Au07 57.95(2) . . ?
Au01 Au03 Ag0A 58.12(2) . . ?
Au01 Au03 Ag0B 58.06(3) . . ?
Au02 Au03 Ag0A 109.39(3) . . ?
Au02 Au03 Ag0B 57.68(3) . . ?
Au04 Au03 Au02 62.26(2) . . ?
Au04 Au03 Au07 108.81(3) . . ?
Au04 Au03 Ag0A 62.07(3) . . ?
Au04 Au03 Ag0B 108.55(3) . . ?
Au07 Au03 Au02 105.18(2) . . ?
Au07 Au03 Ag0A 58.89(3) . . ?
Au07 Au03 Ag0B 58.51(3) . . ?
Ag0A Au03 Ag0B 106.39(3) . . ?
P0E Au03 Au01 174.12(11) . . ?
P0E Au03 Au02 123.23(10) . . ?
P0E Au03 Au04 126.92(11) . . ?
P0E Au03 Au07 117.52(10) . . ?
P0E Au03 Ag0A 123.88(10) . . ?
P0E Au03 Ag0B 116.78(10) . . ?
Au01 Au04 Au02 57.088(19) . . ?
Au01 Au04 Au03 59.40(2) . . ?
Au01 Au04 Au09 57.88(2) . . ?
Au01 Au04 Ag0A 57.86(2) . . ?
Au01 Au04 Ag0C 59.70(3) . . ?
Au03 Au04 Au02 60.67(2) . . ?
Au03 Au04 Au09 108.63(3) . . ?
Au03 Au04 Ag0A 60.95(3) . . ?
Au03 Au04 Ag0C 109.72(3) . . ?
Au09 Au04 Au02 106.25(2) . . ?
Au09 Au04 Ag0A 59.05(3) . . ?
Au09 Au04 Ag0C 61.07(3) . . ?
Ag0A Au04 Au02 107.35(3) . . ?
Ag0C Au04 Au02 58.74(3) . . ?
Ag0C Au04 Ag0A 108.86(3) . . ?
P0F Au04 Au01 174.05(10) . . ?
P0F Au04 Au02 124.49(10) . . ?
P0F Au04 Au03 126.55(10) . . ?
P0F Au04 Au09 117.24(10) . . ?
P0F Au04 Ag0A 123.70(10) . . ?
P0F Au04 Ag0C 115.49(10) . . ?
Au01 Au05 Au02 58.799(19) . . ?
Au01 Au05 Au08 59.161(19) . . ?
Au01 Au05 Ag0B 58.43(2) . . ?
Au01 Au05 Ag0C 59.38(3) . . ?
Au01 Au05 Ag0D 59.86(3) . . ?
Au02 Au05 Au08 109.21(2) . . ?
Au02 Au05 Ag0B 58.71(3) . . ?
Au02 Au05 Ag0C 59.82(3) . . ?
Au02 Au05 Ag0D 107.72(3) . . ?
Au08 Au05 Ag0B 109.70(3) . . ?
Au08 Au05 Ag0C 61.49(3) . . ?
Ag0C Au05 Ag0B 107.73(3) . . ?
Ag0D Au05 Au08 64.25(3) . . ?
Ag0D Au05 Ag0B 58.73(3) . . ?
Ag0D Au05 Ag0C 112.55(4) . . ?
P0H Au05 Au01 178.42(11) . . ?
P0H Au05 Au02 122.07(10) . . ?
P0H Au05 Au08 119.36(10) . . ?
P0H Au05 Ag0B 123.09(11) . . ?
P0H Au05 Ag0C 119.66(11) . . ?
P0H Au05 Ag0D 120.30(11) . . ?
Au01 Au06 Au07 57.86(2) . . ?
Au01 Au06 Au08 58.84(2) . . ?
Au01 Au06 Au09 55.92(2) . . ?
Au01 Au06 Ag0A 58.41(2) . . ?
Au01 Au06 Ag0D 59.34(3) . . ?
Au07 Au06 Au09 104.46(3) . . ?
Au07 Au06 Ag0A 59.05(3) . . ?
Au08 Au06 Au07 109.98(2) . . ?
Au08 Au06 Au09 58.04(2) . . ?
Au08 Au06 Ag0A 107.03(3) . . ?
Ag0A Au06 Au09 58.00(3) . . ?
Ag0D Au06 Au07 60.41(3) . . ?
Ag0D Au06 Au08 63.91(3) . . ?
Ag0D Au06 Au09 107.92(3) . . ?
Ag0D Au06 Ag0A 108.61(3) . . ?
P0K Au06 Au01 178.27(11) . . ?
P0K Au06 Au07 122.92(11) . . ?
P0K Au06 Au08 119.67(11) . . ?
P0K Au06 Au09 124.41(11) . . ?
P0K Au06 Ag0A 123.31(11) . . ?
P0K Au06 Ag0D 119.43(11) . . ?
Au01 Au07 Au03 58.56(2) . . ?
Au01 Au07 Au06 58.42(2) . . ?
Au01 Au07 Ag0A 59.21(3) . . ?
Au01 Au07 Ag0B 59.46(3) . . ?
Au01 Au07 Ag0D 59.09(3) . . ?
Au03 Au07 Au06 109.10(3) . . ?
Au03 Au07 Ag0D 108.78(3) . . ?
Au06 Au07 Ag0D 59.23(3) . . ?
Ag0A Au07 Au03 61.39(3) . . ?
Ag0A Au07 Au06 60.76(3) . . ?
Ag0A Au07 Ag0D 109.05(4) . . ?
Ag0B Au07 Au03 61.87(3) . . ?
Ag0B Au07 Au06 107.53(3) . . ?
Ag0B Au07 Ag0A 111.07(4) . . ?
Ag0B Au07 Ag0D 59.09(3) . . ?
P0L Au07 Au01 175.56(11) . . ?
P0L Au07 Au03 120.36(12) . . ?
P0L Au07 Au06 124.78(11) . . ?
P0L Au07 Ag0A 124.63(12) . . ?
P0L Au07 Ag0B 116.10(11) . . ?
P0L Au07 Ag0D 119.06(13) . . ?
Au01 Au08 Au05 57.992(19) . . ?
Au01 Au08 Au06 58.45(2) . . ?
Au01 Au08 Au09 57.54(2) . . ?
Au01 Au08 Ag0C 58.52(3) . . ?
Au01 Au08 Ag0D 57.10(3) . . ?
Au05 Au08 Au06 105.72(3) . . ?
Au05 Au08 Ag0C 60.08(3) . . ?
Au05 Au08 Ag0D 57.52(3) . . ?
Au06 Au08 Ag0C 110.28(3) . . ?
Au06 Au08 Ag0D 57.94(3) . . ?
Au09 Au08 Au05 107.33(3) . . ?
Au09 Au08 Au06 63.09(2) . . ?
Au09 Au08 Ag0C 60.10(3) . . ?
Au09 Au08 Ag0D 107.22(3) . . ?
Ag0C Au08 Ag0D 106.13(3) . . ?
P0I Au08 Au01 173.78(11) . . ?
P0I Au08 Au05 116.35(10) . . ?
P0I Au08 Au06 123.91(11) . . ?
P0I Au08 Au09 128.56(11) . . ?
P0I Au08 Ag0C 122.06(12) . . ?
P0I Au08 Ag0D 118.35(12) . . ?
Au01 Au09 Au04 59.25(2) . . ?
Au01 Au09 Au06 57.58(2) . . ?
Au01 Au09 Au08 59.73(2) . . ?
Au01 Au09 Ag0A 59.59(3) . . ?
Au01 Au09 Ag0C 59.80(3) . . ?
Au04 Au09 Au06 108.96(3) . . ?
Au04 Au09 Au08 110.09(3) . . ?
Au04 Au09 Ag0A 62.73(3) . . ?
Au04 Au09 Ag0C 60.19(3) . . ?
Au08 Au09 Au06 58.87(2) . . ?
Au08 Au09 Ag0A 109.13(3) . . ?
Au08 Au09 Ag0C 61.82(3) . . ?
Ag0A Au09 Au06 59.66(3) . . ?
Ag0A Au09 Ag0C 111.10(3) . . ?
Ag0C Au09 Au06 108.32(3) . . ?
P0J Au09 Au01 173.25(12) . . ?
P0J Au09 Au04 123.92(11) . . ?
P0J Au09 Au06 116.29(12) . . ?
P0J Au09 Au08 120.75(11) . . ?
P0J Au09 Ag0A 115.56(11) . . ?
P0J Au09 Ag0C 126.82(12) . . ?
Au01 Ag0A Au03 57.64(2) . . ?
Au01 Ag0A Au04 56.95(2) . . ?
Au01 Ag0A Au06 57.88(2) . . ?
Au01 Ag0A Au07 58.10(3) . . ?
Au01 Ag0A Au09 57.29(2) . . ?
Au03 Ag0A Au04 56.98(2) . . ?
Au06 Ag0A Au03 107.34(3) . . ?
Au06 Ag0A Au04 107.55(3) . . ?
Au07 Ag0A Au03 59.72(3) . . ?
Au07 Ag0A Au04 105.39(3) . . ?
Au07 Ag0A Au06 60.19(3) . . ?
Au09 Ag0A Au03 104.71(3) . . ?
Au09 Ag0A Au04 58.22(3) . . ?
Au09 Ag0A Au06 62.34(3) . . ?
Au09 Ag0A Au07 108.72(4) . . ?
Cl00 Ag0A Au01 170.9(5) . . ?
Cl00 Ag0A Au03 130.2(6) . . ?
Cl00 Ag0A Au04 121.5(4) . . ?
Cl00 Ag0A Au06 117.8(6) . . ?
Cl00 Ag0A Au07 128.2(3) . . ?
Cl00 Ag0A Au09 113.8(4) . . ?
Au01 Ag0B Au02 58.36(3) . . ?
Au01 Ag0B Au03 57.38(2) . . ?
Au01 Ag0B Au05 56.96(2) . . ?
Au01 Ag0B Au07 58.13(3) . . ?
Au01 Ag0B Ag0D 59.42(3) . . ?
Au02 Ag0B Au03 60.67(3) . . ?
Au02 Ag0B Au05 58.85(3) . . ?
Au02 Ag0B Au07 108.47(4) . . ?
Au02 Ag0B Ag0D 107.97(4) . . ?
Au05 Ag0B Au03 106.24(4) . . ?
Au07 Ag0B Au03 59.61(3) . . ?
Au07 Ag0B Au05 106.62(4) . . ?
Ag0D Ag0B Au03 108.67(4) . . ?
Ag0D Ag0B Au05 58.88(3) . . ?
Ag0D Ag0B Au07 61.21(3) . . ?
Cl4 Ag0B Au01 177.0(6) . . ?
Cl4 Ag0B Au02 124.6(6) . . ?
Cl4 Ag0B Au03 123.9(3) . . ?
Cl4 Ag0B Au05 123.5(3) . . ?
Cl4 Ag0B Au07 119.7(5) . . ?
Cl4 Ag0B Ag0D 117.9(5) . . ?
Au01 Ag0C Au02 57.68(3) . . ?
Au01 Ag0C Au04 57.67(3) . . ?
Au01 Ag0C Au05 57.03(3) . . ?
Au01 Ag0C Au08 57.34(3) . . ?
Au01 Ag0C Au09 56.47(3) . . ?
Au02 Ag0C Au04 62.19(3) . . ?
Au02 Ag0C Au05 58.81(3) . . ?
Au02 Ag0C Au08 105.94(4) . . ?
Au02 Ag0C Au09 107.13(4) . . ?
Au04 Ag0C Au05 107.53(4) . . ?
Au04 Ag0C Au08 105.93(4) . . ?
Au04 Ag0C Au09 58.74(3) . . ?
Au05 Ag0C Au08 58.43(3) . . ?
Au09 Ag0C Au05 104.43(4) . . ?
Au09 Ag0C Au08 58.09(3) . . ?
Au01 Ag0D Au05 58.07(3) . . ?
Au01 Ag0D Au06 58.34(3) . . ?
Au01 Ag0D Au07 57.54(3) . . ?
Au01 Ag0D Au08 56.55(3) . . ?
Au01 Ag0D Ag0B 59.17(3) . . ?
Au05 Ag0D Au06 106.49(4) . . ?
Au05 Ag0D Au07 108.14(4) . . ?
Au05 Ag0D Au08 58.23(3) . . ?
Au06 Ag0D Au07 60.36(3) . . ?
Au06 Ag0D Au08 58.15(3) . . ?
Au07 Ag0D Au08 105.52(4) . . ?
Ag0B Ag0D Au05 62.39(3) . . ?
Ag0B Ag0D Au06 108.93(4) . . ?
Ag0B Ag0D Au07 59.69(3) . . ?
Ag0B Ag0D Au08 107.85(4) . . ?
Cl2 Ag0D Au01 168.5(5) . . ?
Cl2 Ag0D Au05 110.9(6) . . ?
Cl2 Ag0D Au06 127.7(7) . . ?
Cl2 Ag0D Au07 133.3(4) . . ?
Cl2 Ag0D Au08 116.3(3) . . ?
Cl2 Ag0D Ag0B 120.3(6) . . ?
C012 P0E Au03 117.3(5) . . ?
C012 P0E C014 105.9(7) . . ?
C014 P0E Au03 109.8(5) . . ?
C01H P0E Au03 114.3(5) . . ?
C01H P0E C012 101.0(7) . . ?
C01H P0E C014 107.8(8) . . ?
C00Y P0F Au04 113.4(6) . . ?
C00Y P0F C027 108.6(8) . . ?
C00Y P0F C030 107.8(8) . . ?
C027 P0F Au04 115.2(5) . . ?
C030 P0F Au04 111.5(6) . . ?
C030 P0F C027 99.3(7) . . ?
C01O P0G Au02 108.3(4) . . ?
C01O P0G C03G 106.5(7) . . ?
C02D P0G Au02 114.4(5) . . ?
C02D P0G C01O 105.9(7) . . ?
C02D P0G C03G 102.7(8) . . ?
C03G P0G Au02 118.2(5) . . ?
C01D P0H Au05 111.3(5) . . ?
C01D P0H C01R 108.6(8) . . ?
C01R P0H Au05 112.9(6) . . ?
C025 P0H Au05 116.3(5) . . ?
C025 P0H C01D 106.9(8) . . ?
C025 P0H C01R 100.0(8) . . ?
C01M P0I Au08 117.2(6) . . ?
C01M P0I C01Z 106.1(9) . . ?
C01Z P0I Au08 110.8(6) . . ?
C02L P0I Au08 113.2(6) . . ?
C02L P0I C01M 103.3(9) . . ?
C02L P0I C01Z 105.3(9) . . ?
C01U P0J Au09 112.4(6) . . ?
C01U P0J C02P 106.4(8) . . ?
C01W P0J Au09 115.9(6) . . ?
C01W P0J C01U 110.8(8) . . ?
C01W P0J C02P 102.4(8) . . ?
C02P P0J Au09 108.0(6) . . ?
C020 P0K Au06 115.9(5) . . ?
C020 P0K C04A 101.6(8) . . ?
C02I P0K Au06 115.5(6) . . ?
C02I P0K C020 106.0(8) . . ?
C02I P0K C04A 102.4(9) . . ?
C04A P0K Au06 113.7(6) . . ?
C01V P0L Au07 112.2(6) . . ?
C01V P0L C02V 111.0(11) . . ?
C02V P0L Au07 112.2(9) . . ?
C02X P0L Au07 115.8(6) . . ?
C02X P0L C01V 102.4(9) . . ?
C02X P0L C02V 102.5(11) . . ?
C017 C00Y P0F 121.2(14) . . ?
C017 C00Y C02C 119.0(16) . . ?
C02C C00Y P0F 119.8(13) . . ?
C014 C011 C01C 117.2(15) . . ?
C013 C012 P0E 122.5(13) . . ?
C01S C012 P0E 118.5(14) . . ?
C01S C012 C013 119.0(17) . . ?
C02F C013 C012 118.7(19) . . ?
C011 C014 P0E 113.4(11) . . ?
C019 C016 C027 115.0(13) . . ?
C00Y C017 C02M 122(2) . . ?
C01O C019 C016 110.6(12) . . ?
C022 C01B C02I 119.3(19) . . ?
C011 C01C C02X 112.0(15) . . ?
C01L C01D P0H 116.1(13) . . ?
C01L C01D C02O 122.3(16) . . ?
C02O C01D P0H 121.6(13) . . ?
C01Z C01E C01I 114.2(17) . . ?
C02Q C01F C01L 120.1(16) . . ?
C02E C01G C02K 122.4(18) . . ?
C01Y C01H P0E 119.0(13) . . ?
C03X C01H P0E 120.5(13) . . ?
C03X C01H C01Y 120.5(15) . . ?
C01E C01I C025 110.1(16) . . ?
C023 C01K C02A 118.6(17) . . ?
C01D C01L C01F 118.5(15) . . ?
C02R C01M P0I 122.5(19) . . ?
C02R C01M C039 118(2) . . ?
C039 C01M P0I 119.3(16) . . ?
C019 C01O P0G 111.5(9) . . ?
C021 C01P C03S 118.9(19) . . ?
C72 C01Q C01U 123(2) . . ?
C01X C01R P0H 119.4(13) . . ?
C01X C01R C02K 119.9(17) . . ?
C02K C01R P0H 120.8(14) . . ?
C012 C01S C02G 120.2(19) . . ?
C030 C01T C02H 119.7(18) . . ?
C01Q C01U P0J 123.1(15) . . ?
C029 C01U P0J 122.4(14) . . ?
C029 C01U C01Q 114.5(17) . . ?
C036 C01V P0L 118.1(16) . . ?
C51 C01V P0L 125.6(18) . . ?
C51 C01V C036 116(2) . . ?
C02B C01W P0J 121.1(13) . . ?
C02B C01W C03A 113.6(15) . . ?
C03A C01W P0J 124.9(14) . . ?
C01R C01X C03K 120.7(18) . . ?
C02Z C01Y C01H 121.0(19) . . ?
C01E C01Z P0I 114.1(12) . . ?
C03R C020 P0K 119.5(13) . . ?
C032 C021 C01P 122.8(17) . . ?
C01B C022 C03B 123(2) . . ?
C02D C023 C01K 123.2(17) . . ?
C02G C024 C02F 119.7(18) . . ?
C01I C025 P0H 114.3(11) . . ?
C02B C026 C034 119(2) . . ?
C016 C027 P0F 118.2(11) . . ?
C043 C028 C02D 121.2(17) . . ?
C02Y C029 C01U 122.7(19) . . ?
C043 C02A C01K 118.4(16) . . ?
C026 C02B C01W 122.2(19) . . ?
C037 C02C C00Y 118.9(17) . . ?
C023 C02D P0G 125.3(13) . . ?
C023 C02D C028 116.5(15) . . ?
C028 C02D P0G 118.1(11) . . ?
C01G C02E C03K 120.3(19) . . ?
C013 C02F C024 122.9(19) . . ?
C024 C02G C01S 119.5(19) . . ?
C038 C02H C01T 124(2) . . ?
C01B C02I P0K 116.8(15) . . ?
C03C C02I P0K 124.0(15) . . ?
C03C C02I C01B 119(2) . . ?
C03G C02J C032 120.9(17) . . ?
C01G C02K C01R 117.6(19) . . ?
C02S C02L P0I 120.4(13) . . ?
C02S C02L C02W 118.3(19) . . ?
C02W C02L P0I 121.3(17) . . ?
C031 C02M C017 119(2) . . ?
C01D C02O C02T 118.5(17) . . ?
C033 C02P P0J 109.8(13) . . ?
C02T C02Q C01F 120.0(17) . . ?
C03N C02R C01M 118(3) . . ?
C02L C02S C045 121.3(17) . . ?
C02Q C02T C02O 120.4(18) . . ?
C03L C02V P0L 116(2) . . ?
C03T C02V P0L 121.8(19) . . ?
C03T C02V C03L 122(2) . . ?
C62 C02W C02L 122(2) . . ?
C01C C02X P0L 112.1(12) . . ?
C029 C02Y C65 119(2) . . ?
C01Y C02Z C03J 119(2) . . ?
C01T C030 P0F 118.8(14) . . ?
C01T C030 C03M 120.3(16) . . ?
C03M C030 P0F 120.8(14) . . ?
C02M C031 C037 120.0(17) . . ?
C021 C032 C02J 116.7(19) . . ?
C03R C033 C02P 109.7(16) . . ?
C044 C034 C026 122(2) . . ?
C03Z C035 C04A 122(2) . . ?
C01V C036 C19 121(2) . . ?
C02C C037 C031 120.5(18) . . ?
C02H C038 C03O 117.1(19) . . ?
C03Q C039 C01M 120(3) . . ?
C044 C03A C01W 124(2) . . ?
C03E C03B C022 115(2) . . ?
C02I C03C C03E 120.2(19) . . ?
C03N C03D C03Q 117(2) . . ?
C03B C03E C03C 122.9(19) . . ?
C02J C03G P0G 120.5(13) . . ?
C02J C03G C03S 120.9(16) . . ?
C03S C03G P0G 118.3(14) . . ?
C39 C03J C02Z 118.5(19) . . ?
C02E C03K C01X 119(2) . . ?
C02V C03L C43 110(3) . . ?
C030 C03M C03O 116.7(18) . . ?
C03D C03N C02R 127(3) . . ?
C038 C03O C03M 122(2) . . ?
C04A C03P C040 119(3) . . ?
C039 C03Q C03D 120(3) . . ?
C033 C03R C020 117.9(16) . . ?
C03G C03S C01P 119.5(19) . . ?
C02V C03T C86 121(3) . . ?
C040 C03W C03Z 119(2) . . ?
C01H C03X C39 116.8(18) . . ?
C035 C03Z C03W 118(2) . . ?
C03W C040 C03P 121(3) . . ?
C028 C043 C02A 121.6(19) . . ?
C03A C044 C034 119(2) . . ?
C35 C045 C02S 117(2) . . ?
C035 C04A P0K 117.4(16) . . ?
C03P C04A P0K 121.9(18) . . ?
C03P C04A C035 121(2) . . ?
C44 C19 C036 120(3) . . ?
C045 C35 C62 123(2) . . ?
C03J C39 C03X 124(2) . . ?
C131 C43 C03L 123(2) . . ?
C19 C44 C40 116(3) . . ?
C01V C51 C40 126(3) . . ?
C02W C62 C35 118(2) . . ?
C72 C65 C02Y 119.1(19) . . ?
C01Q C72 C65 121(2) . . ?
C131 C86 C03T 122(3) . . ?
C86 C131 C43 120(3) . . ?
C51 C40 C44 119(3) . . ?
Cl1 C47 Cl0M 119.7(17) . . ?

loop_
_geom_bond_atom_site_label_1
_geom_bond_atom_site_label_2
_geom_bond_distance
_geom_bond_site_symmetry_2
_geom_bond_publ_flag
Au01 Au02 2.7493(7) . ?
Au01 Au03 2.7673(8) . ?
Au01 Au04 2.7538(8) . ?
Au01 Au05 2.7433(8) . ?
Au01 Au06 2.7662(8) . ?
Au01 Au07 2.7493(8) . ?
Au01 Au08 2.7777(8) . ?
Au01 Au09 2.7140(8) . ?
Au01 Ag0A 2.7819(11) . ?
Au01 Ag0B 2.7881(11) . ?
Au01 Ag0C 2.8139(12) . ?
Au01 Ag0D 2.7954(12) . ?
Au02 Au03 2.9396(8) . ?
Au02 Au04 2.9843(8) . ?
Au02 Au05 2.8539(8) . ?
Au02 Ag0B 2.8495(12) . ?
Au02 Ag0C 2.8841(12) . ?
Au02 P0G 2.299(4) . ?
Au03 Au04 2.8300(9) . ?
Au03 Au07 2.9024(9) . ?
Au03 Ag0A 2.9506(11) . ?
Au03 Ag0B 2.9672(12) . ?
Au03 P0E 2.305(4) . ?
Au04 Au09 2.8518(9) . ?
Au04 Ag0A 2.9820(12) . ?
Au04 Ag0C 2.8945(12) . ?
Au04 P0F 2.296(4) . ?
Au05 Au08 2.8786(8) . ?
Au05 Ag0B 2.9561(12) . ?
Au05 Ag0C 2.9284(12) . ?
Au05 Ag0D 2.8561(13) . ?
Au05 P0H 2.297(4) . ?
Au06 Au07 2.9114(9) . ?
Au06 Au08 2.8847(9) . ?
Au06 Au09 3.0050(10) . ?
Au06 Ag0A 2.9281(12) . ?
Au06 Ag0D 2.8780(12) . ?
Au06 P0K 2.314(4) . ?
Au07 Ag0A 2.8777(12) . ?
Au07 Ag0B 2.8691(11) . ?
Au07 Ag0D 2.9126(12) . ?
Au07 P0L 2.298(4) . ?
Au08 Au09 2.8589(9) . ?
Au08 Ag0C 2.9688(13) . ?
Au08 Ag0D 3.0497(14) . ?
Au08 P0I 2.322(4) . ?
Au09 Ag0A 2.8772(12) . ?
Au09 Ag0C 2.9198(12) . ?
Au09 P0J 2.288(4) . ?
Ag0A Cl00 2.545(18) . ?
Ag0B Ag0D 2.8514(15) . ?
Ag0B Cl4 2.459(14) . ?
Ag0C Cl3 2.548(9) . ?
Ag0D Cl2 2.56(2) . ?
P0E C012 1.826(17) . ?
P0E C014 1.831(17) . ?
P0E C01H 1.825(15) . ?
P0F C00Y 1.781(15) . ?
P0F C027 1.828(16) . ?
P0F C030 1.819(17) . ?
P0G C01O 1.820(13) . ?
P0G C02D 1.788(16) . ?
P0G C03G 1.827(17) . ?
P0H C01D 1.833(18) . ?
P0H C01R 1.836(17) . ?
P0H C025 1.826(15) . ?
P0I C01M 1.812(18) . ?
P0I C01Z 1.83(2) . ?
P0I C02L 1.795(19) . ?
P0J C01U 1.784(18) . ?
P0J C01W 1.742(17) . ?
P0J C02P 1.823(19) . ?
P0K C020 1.813(17) . ?
P0K C02I 1.80(2) . ?
P0K C04A 1.83(2) . ?
P0L C01V 1.843(19) . ?
P0L C02V 1.84(2) . ?
P0L C02X 1.829(18) . ?
Cl0M C47 1.656(10) . ?
Cl1 C47 1.653(10) . ?
C00Y C017 1.34(2) . ?
C00Y C02C 1.47(2) . ?
C011 C014 1.52(2) . ?
C011 C01C 1.52(2) . ?
C012 C013 1.41(2) . ?
C012 C01S 1.35(2) . ?
C013 C02F 1.34(2) . ?
C016 C019 1.54(2) . ?
C016 C027 1.54(2) . ?
C017 C02M 1.43(3) . ?
C019 C01O 1.515(19) . ?
C01B C022 1.34(3) . ?
C01B C02I 1.40(3) . ?
C01C C02X 1.54(3) . ?
C01D C01L 1.38(2) . ?
C01D C02O 1.38(2) . ?
C01E C01I 1.53(2) . ?
C01E C01Z 1.52(3) . ?
C01F C01L 1.42(2) . ?
C01F C02Q 1.41(3) . ?
C01G C02E 1.34(3) . ?
C01G C02K 1.39(3) . ?
C01H C01Y 1.39(2) . ?
C01H C03X 1.37(3) . ?
C01I C025 1.54(3) . ?
C01K C023 1.39(2) . ?
C01K C02A 1.45(3) . ?
C01M C02R 1.40(3) . ?
C01M C039 1.42(3) . ?
C01P C021 1.38(3) . ?
C01P C03S 1.40(3) . ?
C01Q C01U 1.44(2) . ?
C01Q C72 1.26(3) . ?
C01R C01X 1.34(3) . ?
C01R C02K 1.41(2) . ?
C01S C02G 1.45(3) . ?
C01T C02H 1.38(3) . ?
C01T C030 1.36(2) . ?
C01U C029 1.40(3) . ?
C01V C036 1.36(3) . ?
C01V C51 1.29(3) . ?
C01W C02B 1.46(2) . ?
C01W C03A 1.47(2) . ?
C01X C03K 1.43(3) . ?
C01Y C02Z 1.34(3) . ?
C020 C03R 1.55(3) . ?
C021 C032 1.37(3) . ?
C022 C03B 1.44(3) . ?
C023 C02D 1.37(2) . ?
C024 C02F 1.38(3) . ?
C024 C02G 1.31(3) . ?
C026 C02B 1.33(3) . ?
C026 C034 1.44(4) . ?
C028 C02D 1.45(2) . ?
C028 C043 1.36(3) . ?
C029 C02Y 1.30(3) . ?
C02A C043 1.37(3) . ?
C02C C037 1.35(3) . ?
C02E C03K 1.36(3) . ?
C02H C038 1.32(3) . ?
C02I C03C 1.37(3) . ?
C02J C032 1.42(2) . ?
C02J C03G 1.36(2) . ?
C02L C02S 1.37(3) . ?
C02L C02W 1.38(3) . ?
C02M C031 1.36(3) . ?
C02O C02T 1.44(3) . ?
C02P C033 1.53(3) . ?
C02Q C02T 1.35(3) . ?
C02R C03N 1.36(3) . ?
C02S C045 1.43(3) . ?
C02V C03L 1.46(3) . ?
C02V C03T 1.29(4) . ?
C02W C62 1.33(4) . ?
C02Y C65 1.44(3) . ?
C02Z C03J 1.49(4) . ?
C030 C03M 1.40(3) . ?
C031 C037 1.43(3) . ?
C033 C03R 1.48(3) . ?
C034 C044 1.37(4) . ?
C035 C03Z 1.37(3) . ?
C035 C04A 1.41(3) . ?
C036 C19 1.36(3) . ?
C038 C03O 1.39(3) . ?
C039 C03Q 1.34(3) . ?
C03A C044 1.30(3) . ?
C03B C03E 1.35(3) . ?
C03C C03E 1.38(3) . ?
C03D C03N 1.25(4) . ?
C03D C03Q 1.47(5) . ?
C03G C03S 1.37(2) . ?
C03J C39 1.26(4) . ?
C03L C43 1.48(3) . ?
C03M C03O 1.42(3) . ?
C03P C040 1.43(3) . ?
C03P C04A 1.31(3) . ?
C03T C86 1.43(3) . ?
C03W C03Z 1.40(3) . ?
C03W C040 1.37(4) . ?
C03X C39 1.45(3) . ?
C045 C35 1.31(3) . ?
C19 C44 1.35(4) . ?
C35 C62 1.44(4) . ?
C43 C131 1.36(4) . ?
C44 C40 1.41(4) . ?
C51 C40 1.30(4) . ?
C65 C72 1.35(3) . ?
C86 C131 1.24(4) . ?
